data_2205664
loop_
_publ_author_name
'Zhu, Xiao-Li'
'Lin, Mei-Jin'
'Wang, Jun-Dong'
'Chen, Nai-Sheng'
'Huang, Jin-Ling'

_publ_section_title
;
 4-[4-(1,3-Dioxo-2,3-dihydro-1<i>H</i>-isoindol-2-yl)butoxy]phthalonitrile
;
_journal_issue 5
_journal_name_full 'Acta Crystallographica Section E'
_journal_page_first o1214
_journal_page_last o1215
_journal_paper_doi 10.1107/S1600536805009797
_journal_volume 61
_journal_year 2005
_chemical_formula_iupac 'C20 H15 N3 O3'
_chemical_formula_moiety 'C20 H15 N3 O3'
_chemical_formula_sum 'C20 H15 N3 O3'
_chemical_formula_weight 345.35
_chemical_melting_point 404
_chemical_name_common '4-Phthalimidobutoxy Phthalonitrile'
_chemical_name_systematic
;
4-[4-(1,3-Dioxo-2,3-dihydro-1H-isoindol-2-yl)butoxy]phthalonitrile
;
_space_group_IT_number 14
_symmetry_cell_setting monoclinic
_symmetry_space_group_name_Hall '-P 2yn'
_symmetry_space_group_name_H-M 'P 1 21/n 1'
_atom_sites_solution_hydrogens geom
_atom_sites_solution_primary direct
_atom_sites_solution_secondary difmap
_cell_angle_alpha 90.00
_cell_angle_beta 92.721(4)
_cell_angle_gamma 90.00
_cell_formula_units_Z 4
_cell_length_a 5.8020(3)
_cell_length_b 13.6911(8)
_cell_length_c 21.4006(14)
_cell_measurement_reflns_used 3884
_cell_measurement_temperature 298(2)
_cell_measurement_theta_max 27.4835
_cell_measurement_theta_min 3.1243
_cell_volume 1698.06(17)
_computing_cell_refinement CrystalClear
_computing_data_collection 'CrystalClear (Rigaku, 2002)'
_computing_data_reduction CrystalClear
_computing_molecular_graphics 'ORTEX (McArdle, 1995)'
_computing_publication_material SHELXL97
_computing_structure_refinement 'SHELXL97 (Sheldrick, 1997)'
_computing_structure_solution 'SHELXS97 (Sheldrick, 1997)'
_diffrn_ambient_temperature 293.1500
_diffrn_detector_area_resol_mean 14.6306
_diffrn_measured_fraction_theta_full 0.993
_diffrn_measured_fraction_theta_max 0.993
_diffrn_measurement_device_type 'Rigaku Mercury CCD area-detector'
_diffrn_measurement_method \w
_diffrn_radiation_monochromator 'Graphite Monochromator'
_diffrn_radiation_source 'Rotating anode'
_diffrn_radiation_type 'Mo K\a'
_diffrn_radiation_wavelength 0.71073
_diffrn_reflns_av_R_equivalents 0.0205
_diffrn_reflns_av_sigmaI/netI 0.0186
_diffrn_reflns_limit_h_max 7
_diffrn_reflns_limit_h_min -7
_diffrn_reflns_limit_k_max 17
_diffrn_reflns_limit_k_min -17
_diffrn_reflns_limit_l_max 25
_diffrn_reflns_limit_l_min -27
_diffrn_reflns_number 12870
_diffrn_reflns_theta_full 27.48
_diffrn_reflns_theta_max 27.48
_diffrn_reflns_theta_min 3.12
_diffrn_standards_decay_% 0
_diffrn_standards_number 0
_exptl_absorpt_coefficient_mu 0.093
_exptl_absorpt_correction_type none
_exptl_crystal_colour colourless
_exptl_crystal_density_diffrn 1.351
_exptl_crystal_density_method 'not measured'
_exptl_crystal_description Prism
_exptl_crystal_F_000 720
_exptl_crystal_size_max 0.75
_exptl_crystal_size_mid 0.52
_exptl_crystal_size_min 0.35
_refine_diff_density_max 0.213
_refine_diff_density_min -0.137
_refine_ls_extinction_method none
_refine_ls_goodness_of_fit_ref 1.010
_refine_ls_hydrogen_treatment refall
_refine_ls_matrix_type full
_refine_ls_number_parameters 295
_refine_ls_number_reflns 3876
_refine_ls_number_restraints 0
_refine_ls_restrained_S_all 1.010
_refine_ls_R_factor_all 0.0493
_refine_ls_R_factor_gt 0.0411
_refine_ls_shift/su_max 0.001
_refine_ls_shift/su_mean 0.000
_refine_ls_structure_factor_coef Fsqd
_refine_ls_weighting_details 'calc w = 1/[\s^2^(Fo^2^)+(0.0542P)^2^+0.2969P] where P = (Fo^2^+2Fc^2^)/3'
_refine_ls_weighting_scheme calc
_refine_ls_wR_factor_gt 0.1020
_refine_ls_wR_factor_ref 0.1076
_reflns_number_gt 3327
_reflns_number_total 3876
_reflns_threshold_expression I>2\s(I)
_cod_data_source_file ci6547.cif
_cod_data_source_block I
_cod_depositor_comments
;
The following automatic conversions were performed:
'_symmetry_cell_setting' value 'Monoclinic' changed to 'monoclinic'
according to '/home/saulius/struct/CIF-dictionaries/cif_core.dic'
dictionary named 'cif_core.dic' version 2.4.1 from 2010-06-29.

Automatic conversion script
Id: cif_fix_enum 1527 2010-12-29 10:47:43Z saulius 

The following automatic conversions were performed:

'_symmetry_cell_setting' value 'Monoclinic' changed to 'monoclinic'
according to /home/saulius/struct/CIF-dictionaries/cif_core.dic
dictionary named 'cif_core.dic' version 2.4.1 from 2010-06-29.

Automatic conversion script
Id: cif_fix_values 1715 2011-07-08 13:25:40Z adriana 
;
_cod_original_sg_symbol_H-M 'P 21/n'
_cod_database_code 2205664

loop_
_symmetry_equiv_pos_as_xyz
'x, y, z'
'x+1/2, -y+1/2, z+1/2'
'-x, -y, -z'
'-x-1/2, y-1/2, -z-1/2'

loop_
_atom_site_label
_atom_site_fract_x
_atom_site_fract_y
_atom_site_fract_z
_atom_site_U_iso_or_equiv
_atom_site_adp_type
_atom_site_calc_flag
_atom_site_occupancy
_atom_site_type_symbol
N1 -0.4644(2) 0.28211(10) 0.14952(6) 0.0621(3) Uani d 1 N
N2 -0.4336(2) 0.19867(11) -0.02931(7) 0.0696(4) Uani d 1 N
N3 0.32284(18) 0.80168(7) 0.20879(5) 0.0428(2) Uani d 1 N
O1 0.36659(15) 0.50539(6) 0.09454(4) 0.0451(2) Uani d 1 O
O2 0.00028(18) 0.73538(7) 0.15795(5) 0.0589(3) Uani d 1 O
O3 0.60986(18) 0.90960(7) 0.24185(5) 0.0588(3) Uani d 1 O
H1 0.068(2) 0.3252(11) -0.0572(7) 0.053(4) Uiso d 1 H
H2 0.350(2) 0.4345(10) -0.0114(7) 0.050(4) Uiso d 1 H
H3 0.003(2) 0.4292(10) 0.1516(7) 0.044(3) Uiso d 1 H
H4 0.208(3) 0.5680(10) 0.1654(7) 0.051(4) Uiso d 1 H
H5 0.388(3) 0.4829(11) 0.1865(7) 0.052(4) Uiso d 1 H
H6 0.526(2) 0.6654(11) 0.1362(7) 0.051(4) Uiso d 1 H
H7 0.703(3) 0.5812(11) 0.1567(7) 0.056(4) Uiso d 1 H
H8 0.586(3) 0.6017(12) 0.2646(8) 0.061(4) Uiso d 1 H
H9 0.718(3) 0.6957(11) 0.2366(7) 0.056(4) Uiso d 1 H
H10 0.229(3) 0.6830(11) 0.2521(7) 0.051(4) Uiso d 1 H
H11 0.409(2) 0.7471(10) 0.2927(7) 0.050(4) Uiso d 1 H
H12 -0.174(3) 0.9061(12) 0.0828(8) 0.066(5) Uiso d 1 H
H13 -0.106(3) 1.0700(14) 0.0491(9) 0.080(5) Uiso d 1 H
H14 0.223(3) 1.1575(14) 0.0851(8) 0.080(5) Uiso d 1 H
H15 0.493(3) 1.0834(12) 0.1587(8) 0.068(5) Uiso d 1 H
C1 -0.1401(2) 0.34606(8) 0.08211(5) 0.0369(3) Uani d 1 C
C2 -0.1257(2) 0.31444(9) 0.02003(6) 0.0405(3) Uani d 1 C
C3 0.0570(2) 0.34698(10) -0.01430(6) 0.0451(3) Uani d 1 C
C4 0.2181(2) 0.41018(9) 0.01196(6) 0.0433(3) Uani d 1 C
C5 0.2009(2) 0.44264(8) 0.07337(5) 0.0372(3) Uani d 1 C
C6 0.0219(2) 0.40998(8) 0.10879(5) 0.0371(3) Uani d 1 C
C7 -0.3224(2) 0.31063(9) 0.11942(6) 0.0432(3) Uani d 1 C
C8 -0.2975(2) 0.24958(10) -0.00739(6) 0.0486(3) Uani d 1 C
C9 0.3629(2) 0.53936(10) 0.15849(6) 0.0440(3) Uani d 1 C
C10 0.5539(2) 0.61322(10) 0.16703(6) 0.0446(3) Uani d 1 C
C11 0.5759(2) 0.65619(10) 0.23278(6) 0.0463(3) Uani d 1 C
C12 0.3764(2) 0.72001(9) 0.25126(6) 0.0451(3) Uani d 1 C
C13 0.1288(2) 0.80377(9) 0.16783(6) 0.0444(3) Uani d 1 C
C14 0.4405(2) 0.89066(9) 0.20873(6) 0.0429(3) Uani d 1 C
C15 0.1199(2) 0.90256(9) 0.13971(6) 0.0457(3) Uani d 1 C
C16 0.3114(2) 0.95366(9) 0.16283(6) 0.0436(3) Uani d 1 C
C17 0.3543(3) 1.04788(10) 0.14326(7) 0.0557(4) Uani d 1 C
C18 0.1958(3) 1.08918(12) 0.10044(8) 0.0671(4) Uani d 1 C
C19 0.0026(3) 1.03838(13) 0.07866(8) 0.0694(5) Uani d 1 C
C20 -0.0395(3) 0.94318(12) 0.09769(7) 0.0594(4) Uani d 1 C

loop_
_atom_site_aniso_label
_atom_site_aniso_U_11
_atom_site_aniso_U_22
_atom_site_aniso_U_33
_atom_site_aniso_U_12
_atom_site_aniso_U_13
_atom_site_aniso_U_23
N1 0.0556(7) 0.0641(8) 0.0669(8) -0.0152(6) 0.0074(6) 0.0101(6)
N2 0.0634(8) 0.0701(9) 0.0744(9) -0.0130(7) -0.0065(7) -0.0202(7)
N3 0.0482(6) 0.0395(5) 0.0405(5) -0.0084(4) 0.0016(4) -0.0043(4)
O1 0.0476(5) 0.0457(5) 0.0425(5) -0.0135(4) 0.0072(4) -0.0073(4)
O2 0.0586(6) 0.0566(6) 0.0612(6) -0.0228(5) -0.0011(5) -0.0082(5)
O3 0.0620(6) 0.0574(6) 0.0555(6) -0.0181(5) -0.0117(5) -0.0043(4)
C1 0.0377(6) 0.0326(5) 0.0401(6) 0.0004(4) -0.0014(5) 0.0038(4)
C2 0.0421(6) 0.0360(6) 0.0424(6) 0.0012(5) -0.0064(5) -0.0022(5)
C3 0.0507(7) 0.0468(7) 0.0376(6) 0.0008(5) 0.0013(5) -0.0063(5)
C4 0.0448(7) 0.0440(6) 0.0416(6) -0.0020(5) 0.0069(5) -0.0017(5)
C5 0.0393(6) 0.0326(5) 0.0394(6) -0.0011(5) 0.0002(5) 0.0001(4)
C6 0.0412(6) 0.0350(6) 0.0350(6) -0.0009(5) 0.0011(5) 0.0002(4)
C7 0.0431(7) 0.0396(6) 0.0465(7) -0.0053(5) -0.0042(5) 0.0031(5)
C8 0.0482(7) 0.0477(7) 0.0492(7) -0.0008(6) -0.0048(6) -0.0067(6)
C9 0.0479(7) 0.0427(7) 0.0417(7) -0.0095(5) 0.0065(5) -0.0085(5)
C10 0.0426(7) 0.0433(7) 0.0485(7) -0.0079(5) 0.0072(5) -0.0084(5)
C11 0.0465(7) 0.0462(7) 0.0460(7) -0.0087(6) -0.0007(5) -0.0044(6)
C12 0.0557(8) 0.0428(7) 0.0373(6) -0.0078(6) 0.0061(5) -0.0021(5)
C13 0.0460(7) 0.0464(7) 0.0411(6) -0.0096(5) 0.0058(5) -0.0088(5)
C14 0.0489(7) 0.0409(6) 0.0391(6) -0.0084(5) 0.0046(5) -0.0079(5)
C15 0.0500(7) 0.0457(7) 0.0416(6) -0.0024(6) 0.0037(5) -0.0076(5)
C16 0.0505(7) 0.0393(6) 0.0413(6) -0.0038(5) 0.0051(5) -0.0071(5)
C17 0.0670(10) 0.0422(7) 0.0579(8) -0.0053(7) 0.0043(7) -0.0027(6)
C18 0.0901(12) 0.0470(8) 0.0643(9) 0.0026(8) 0.0034(9) 0.0033(7)
C19 0.0821(12) 0.0639(10) 0.0613(9) 0.0157(9) -0.0070(8) 0.0035(8)
C20 0.0576(9) 0.0645(9) 0.0555(8) 0.0017(7) -0.0053(7) -0.0063(7)

loop_
_atom_type_symbol
_atom_type_description
_atom_type_scat_dispersion_real
_atom_type_scat_dispersion_imag
_atom_type_scat_source
C C 0.0033 0.0016 'International Tables Vol C Tables 4.2.6.8 and 6.1.1.4'
H H 0.0000 0.0000 'International Tables Vol C Tables 4.2.6.8 and 6.1.1.4'
N N 0.0061 0.0033 'International Tables Vol C Tables 4.2.6.8 and 6.1.1.4'
O O 0.0106 0.0060 'International Tables Vol C Tables 4.2.6.8 and 6.1.1.4'

loop_
_geom_angle_atom_site_label_1
_geom_angle_atom_site_label_2
_geom_angle_atom_site_label_3
_geom_angle
C13 N3 C14 111.22(11)
C13 N3 C12 123.15(10)
C14 N3 C12 125.25(11)
C5 O1 C9 118.64(9)
C6 C1 C2 120.96(11)
C6 C1 C7 119.05(10)
C2 C1 C7 119.97(11)
C3 C2 C1 118.83(11)
C3 C2 C8 120.83(11)
C1 C2 C8 120.34(11)
C4 C3 C2 120.42(11)
C4 C3 H1 120.6(9)
C2 C3 H1 119.0(9)
C3 C4 C5 120.51(12)
C3 C4 H2 122.2(8)
C5 C4 H2 117.3(8)
O1 C5 C6 124.08(10)
O1 C5 C4 115.88(10)
C6 C5 C4 120.04(11)
C1 C6 C5 119.22(11)
C1 C6 H3 117.3(8)
C5 C6 H3 123.4(8)
N1 C7 C1 179.06(15)
N2 C8 C2 179.64(17)
O1 C9 C10 106.68(10)
O1 C9 H4 108.6(8)
C10 C9 H4 112.4(8)
O1 C9 H5 108.4(9)
C10 C9 H5 111.6(9)
H4 C9 H5 109.0(12)
C9 C10 C11 113.59(11)
C9 C10 H6 108.1(8)
C11 C10 H6 110.1(9)
C9 C10 H7 108.5(8)
C11 C10 H7 109.6(9)
H6 C10 H7 106.6(12)
C12 C11 C10 115.53(11)
C12 C11 H8 105.7(9)
C10 C11 H8 109.7(9)
C12 C11 H9 107.8(9)
C10 C11 H9 108.8(9)
H8 C11 H9 109.2(12)
N3 C12 C11 114.82(10)
N3 C12 H10 104.1(8)
C11 C12 H10 112.2(8)
N3 C12 H11 107.5(8)
C11 C12 H11 109.9(9)
H10 C12 H11 107.9(12)
O2 C13 N3 124.54(13)
O2 C13 C15 128.82(13)
N3 C13 C15 106.63(10)
O3 C14 N3 124.68(12)
O3 C14 C16 129.26(12)
N3 C14 C16 106.03(10)
C20 C15 C16 122.16(13)
C20 C15 C13 130.12(13)
C16 C15 C13 107.72(11)
C17 C16 C15 121.08(13)
C17 C16 C14 130.59(12)
C15 C16 C14 108.33(11)
C16 C17 C18 117.21(15)
C16 C17 H15 121.1(10)
C18 C17 H15 121.7(10)
C19 C18 C17 121.29(15)
C19 C18 H14 119.6(10)
C17 C18 H14 119.1(10)
C18 C19 C20 121.61(16)
C18 C19 H13 119.0(11)
C20 C19 H13 119.3(11)
C15 C20 C19 116.63(15)
C15 C20 H12 120.5(10)
C19 C20 H12 122.9(10)

loop_
_geom_bond_atom_site_label_1
_geom_bond_atom_site_label_2
_geom_bond_distance
N1 C7 1.1386(17)
N2 C8 1.1375(17)
N3 C13 1.3939(17)
N3 C14 1.3966(15)
N3 C12 1.4648(16)
O1 C5 1.3515(14)
O1 C9 1.4465(15)
O2 C13 1.2093(15)
O3 C14 1.2119(15)
C1 C6 1.3873(16)
C1 C2 1.4035(16)
C1 C7 1.4389(17)
C2 C3 1.3916(18)
C2 C8 1.4391(17)
C3 C4 1.3743(18)
C4 C5 1.3954(17)
C5 C6 1.3886(16)
C9 C10 1.5050(17)
C10 C11 1.5249(17)
C10 H6 0.981(15)
C10 H7 1.006(16)
C11 C12 1.5178(19)
C11 H8 1.010(16)
C11 H9 0.986(16)
C12 H10 0.994(15)
C12 H11 0.971(15)
C13 C15 1.4803(18)
C14 C16 1.4834(18)
C15 C20 1.376(2)
C15 C16 1.3847(18)
C16 C17 1.3824(19)
C17 C18 1.388(2)
C17 H15 0.986(17)
C18 C19 1.381(3)
C18 H14 1.006(19)
C19 C20 1.391(2)
C19 H13 0.972(19)
C20 H12 0.973(17)

loop_
_geom_hbond_atom_site_label_D
_geom_hbond_atom_site_label_H
_geom_hbond_atom_site_label_A
_geom_hbond_site_symmetry_A
_geom_hbond_distance_DH
_geom_hbond_distance_HA
_geom_hbond_distance_DA
_geom_hbond_angle_DHA
C3 H1 O2 3_565 0.970(15) 2.326(15) 3.2765(17) 166.0(10)
C6 H3 O3 4_656 0.964(15) 2.417(15) 3.3217(15) 156.0(10)
C9 H4 O2 1_555 0.998(17) 2.591(15) 3.4098(16) 139.0(10)
C11 H9 O2 1_655 0.986(17) 2.464(16) 3.1901(16) 130.0(10)
C12 H10 O2 1_555 0.995(17) 2.466(16) 2.8949(16) 106.0(10)

loop_
_cod_related_entry_id
_cod_related_entry_database
_cod_related_entry_code
1 ChemSpider 21129642
